data_2311692
loop_
_publ_author_name
'Yajima, Tatsuo'
'Kimura, Makiko'
'Hori, Yoshihiro'
'Shiraiwa, Tadashi'

_publ_section_title
;
 Structures of N-acetyl-DL-isoleucine, N-acetyl-DL-alloisoleucine and
 their ammonium salts; role of ammonium ions in crystal structure
 formation.
;
_journal_issue 'Pt 4'
_journal_name_full 'Acta crystallographica Section B, Structural science, crystal engineering and materials'
_journal_page_first 650
_journal_page_last 657
_journal_paper_doi 10.1107/S2052520616007319
_journal_volume 72
_journal_year 2016
_chemical_formula_moiety 'C8 H18 N2 O3'
_chemical_formula_sum 'C8 H18 N2 O3'
_chemical_formula_weight 190.24
_chemical_melting_point_gt 133
_chemical_melting_point_lt 135
_space_group_IT_number 14
_space_group_name_Hall '-P 2yn'
_space_group_name_H-M_alt 'P 1 21/n 1'
_symmetry_cell_setting monoclinic
_symmetry_space_group_name_Hall '-P 2yn'
_symmetry_space_group_name_H-M 'P 1 21/n 1'
_atom_sites_solution_hydrogens geom
_atom_sites_solution_primary direct
_atom_sites_solution_secondary difmap
_cell_angle_alpha 90.0000
_cell_angle_beta 96.126(8)
_cell_angle_gamma 90.0000
_cell_formula_units_Z 4
_cell_length_a 7.907(4)
_cell_length_b 5.843(3)
_cell_length_c 23.633(10)
_cell_measurement_reflns_used 1083
_cell_measurement_temperature 123
_cell_measurement_theta_max 27.41
_cell_measurement_theta_min 8.23
_cell_volume 1085.6(9)
_computing_cell_refinement 'RAPID AUTO'
_computing_data_collection 'RAPID AUTO (Rigaku, 2006)'
_computing_data_reduction 'RAPID AUTO'
_computing_molecular_graphics 'CrystalStructure 4.0'
_computing_publication_material 'CrystalStructure 4.0 (Rigaku, 2010)'
_computing_structure_refinement 'SHELXL97 (Sheldrick, 2008)'
_computing_structure_solution 'SIR2004 (Burla, et al., 2005)'
_diffrn_ambient_temperature 123
_diffrn_detector_area_resol_mean 10.000
_diffrn_measured_fraction_theta_full 0.994
_diffrn_measured_fraction_theta_max 0.994
_diffrn_measurement_device_type 'Rigaku R-AXIS RAPID'
_diffrn_measurement_method \w
_diffrn_radiation_type 'Mo K\a'
_diffrn_radiation_wavelength 0.71073
_diffrn_reflns_av_R_equivalents 0.0257
_diffrn_reflns_limit_h_max 10
_diffrn_reflns_limit_h_min -10
_diffrn_reflns_limit_k_max 7
_diffrn_reflns_limit_k_min -7
_diffrn_reflns_limit_l_max 30
_diffrn_reflns_limit_l_min -30
_diffrn_reflns_number 10080
_diffrn_reflns_theta_full 27.46
_diffrn_reflns_theta_max 27.46
_diffrn_standards_number 0
_exptl_absorpt_coefficient_mu 0.088
_exptl_absorpt_correction_T_max 0.994
_exptl_absorpt_correction_T_min 0.931
_exptl_absorpt_correction_type multi-scan
_exptl_absorpt_process_details 'ABSCOR (Rigaku, 1995)'
_exptl_crystal_colour colorless
_exptl_crystal_density_diffrn 1.164
_exptl_crystal_density_method 'not measured'
_exptl_crystal_description platelet
_exptl_crystal_F_000 416.00
_exptl_crystal_size_max 0.340
_exptl_crystal_size_mid 0.130
_exptl_crystal_size_min 0.070
_refine_diff_density_max 0.370
_refine_diff_density_min -0.220
_refine_ls_extinction_method none
_refine_ls_goodness_of_fit_ref 1.052
_refine_ls_hydrogen_treatment refxyz
_refine_ls_number_parameters 190
_refine_ls_number_reflns 2475
_refine_ls_number_restraints 0
_refine_ls_R_factor_gt 0.0364
_refine_ls_shift/su_max 0.000
_refine_ls_structure_factor_coef Fsqd
_refine_ls_weighting_details 'w = 1/[\s^2^(Fo^2^)+(0.0506P)^2^+0.3406P] where P=(Fo^2^+2Fc^2^)/3'
_refine_ls_weighting_scheme calc
_refine_ls_wR_factor_ref 0.0980
_reflns_number_gt 2211
_reflns_number_total 2475
_reflns_threshold_expression F^2^>2.0\s(F^2^)
_cod_data_source_file lo5008sup1.cif
_cod_data_source_block Ac-DL-IleNH3
_cod_original_cell_volume 1085.5(8)
_cod_database_code 2311692

loop_
_symmetry_equiv_pos_site_id
_symmetry_equiv_pos_as_xyz
1 +X,+Y,+Z
2 1/2-X,1/2+Y,1/2-Z
3 -X,-Y,-Z
4 1/2+X,1/2-Y,1/2+Z

loop_
_atom_site_type_symbol
_atom_site_label
_atom_site_fract_x
_atom_site_fract_y
_atom_site_fract_z
_atom_site_U_iso_or_equiv
_atom_site_adp_type
_atom_site_calc_flag
_atom_site_occupancy
_atom_site_symmetry_multiplicity
O O(2) 0.89245(9) 0.18584(13) 0.20210(3) 0.01962(18) Uani d 1.0 4
O O(1) 0.91542(10) -0.12805(12) 0.14981(3) 0.02238(19) Uani d 1.0 4
O O(3) 1.30302(10) 0.22752(13) 0.17066(3) 0.0240(2) Uani d 1.0 4
N N(1) 1.08180(11) 0.43342(15) 0.13010(4) 0.01676(19) Uani d 1.0 4
N N(2) 0.91554(12) -0.37720(16) 0.25050(4) 0.0182(2) Uani d 1.0 4
C C(1) 0.92986(12) 0.08429(17) 0.15791(4) 0.0158(2) Uani d 1.0 4
C C(2) 0.99203(12) 0.22613(17) 0.10925(4) 0.0164(2) Uani d 1.0 4
C C(3) 0.84557(14) 0.28604(19) 0.06323(5) 0.0226(3) Uani d 1.0 4
C C(4) 0.78276(15) 0.0712(3) 0.02941(5) 0.0271(3) Uani d 1.0 4
C C(5) 0.68242(19) 0.1286(3) -0.02759(6) 0.0387(4) Uani d 1.0 4
C C(6) 0.69847(16) 0.4105(3) 0.08722(6) 0.0311(3) Uani d 1.0 4
C C(7) 1.23479(13) 0.41703(17) 0.16026(4) 0.0178(3) Uani d 1.0 4
C C(8) 1.31989(15) 0.6377(2) 0.18047(5) 0.0246(3) Uani d 1.0 4
H H(2) 1.0755(17) 0.129(3) 0.0918(6) 0.017(3) Uiso d 1.0 4
H H(3) 0.891(2) 0.398(3) 0.0329(7) 0.033(4) Uiso d 1.0 4
H H(4) 0.709(2) -0.023(3) 0.0534(7) 0.035(4) Uiso d 1.0 4
H H(5) 0.882(3) -0.027(3) 0.0230(7) 0.039(4) Uiso d 1.0 4
H H(6) 0.579(3) 0.219(3) -0.0215(7) 0.038(4) Uiso d 1.0 4
H H(7) 0.644(3) -0.021(4) -0.0510(8) 0.053(5) Uiso d 1.0 4
H H(8) 0.754(3) 0.226(4) -0.0513(8) 0.055(5) Uiso d 1.0 4
H H(9) 0.640(2) 0.304(3) 0.1122(7) 0.036(4) Uiso d 1.0 4
H H(10) 0.609(3) 0.460(3) 0.0555(8) 0.050(5) Uiso d 1.0 4
H H(11) 0.740(3) 0.551(3) 0.1091(7) 0.045(5) Uiso d 1.0 4
H H(12) 1.034(2) 0.569(3) 0.1269(6) 0.029(4) Uiso d 1.0 4
H H(13) 1.251(2) 0.768(3) 0.1699(7) 0.035(4) Uiso d 1.0 4
H H(14) 1.345(3) 0.631(3) 0.2201(9) 0.052(5) Uiso d 1.0 4
H H(15) 1.430(3) 0.646(3) 0.1658(8) 0.049(5) Uiso d 1.0 4
H H(17) 0.9255(19) -0.524(3) 0.2374(7) 0.028(4) Uiso d 1.0 4
H H(16) 0.9098(19) -0.281(3) 0.2209(7) 0.033(4) Uiso d 1.0 4
H H(18) 1.009(2) -0.338(3) 0.2773(7) 0.032(4) Uiso d 1.0 4
H H(19) 0.816(3) -0.371(3) 0.2669(7) 0.035(4) Uiso d 1.0 4

loop_
_atom_site_aniso_label
_atom_site_aniso_U_11
_atom_site_aniso_U_22
_atom_site_aniso_U_33
_atom_site_aniso_U_12
_atom_site_aniso_U_13
_atom_site_aniso_U_23
O(2) 0.0217(4) 0.0163(4) 0.0214(4) -0.0022(3) 0.0050(3) -0.0021(3)
O(1) 0.0303(5) 0.0118(4) 0.0245(4) -0.0003(3) 0.0005(3) -0.0002(3)
O(3) 0.0214(4) 0.0179(4) 0.0309(5) 0.0024(3) -0.0047(3) 0.0003(4)
N(1) 0.0172(5) 0.0116(4) 0.0212(5) -0.0004(3) 0.0005(4) 0.0012(4)
N(2) 0.0183(5) 0.0140(5) 0.0224(5) -0.0005(4) 0.0022(4) -0.0006(4)
C(1) 0.0133(5) 0.0135(5) 0.0200(5) 0.0007(4) -0.0020(4) 0.0007(4)
C(2) 0.0161(5) 0.0137(5) 0.0188(5) -0.0007(4) -0.0001(4) -0.0010(4)
C(3) 0.0221(6) 0.0220(6) 0.0220(5) -0.0021(4) -0.0049(4) 0.0036(5)
C(4) 0.0248(6) 0.0306(6) 0.0250(6) 0.0005(5) -0.0018(5) -0.0046(5)
C(5) 0.0354(8) 0.0526(9) 0.0263(7) -0.0042(7) -0.0056(6) -0.0022(6)
C(6) 0.0246(6) 0.0263(6) 0.0397(7) 0.0072(5) -0.0088(5) -0.0053(6)
C(7) 0.0178(5) 0.0169(5) 0.0187(5) -0.0015(4) 0.0019(4) 0.0003(4)
C(8) 0.0222(6) 0.0194(6) 0.0308(6) -0.0040(5) -0.0032(5) -0.0014(5)

loop_
_atom_type_symbol
_atom_type_description
_atom_type_scat_dispersion_real
_atom_type_scat_dispersion_imag
_atom_type_scat_source
C C 0.0033 0.0016
;
International Tables for Crystallography
(1992, Vol. C, Tables 4.2.6.8 and 6.1.1.4)
;
H H 0.0000 0.0000
;
International Tables for Crystallography
(1992, Vol. C, Table 6.1.1.4)
;
O O 0.0106 0.0060
;
International Tables for Crystallography
(1992, Vol. C, Tables 4.2.6.8 and 6.1.1.4)
;
N N 0.0061 0.0033
;
International Tables for Crystallography
(1992, Vol. C, Tables 4.2.6.8 and 6.1.1.4)
;

loop_
_geom_angle_atom_site_label_1
_geom_angle_atom_site_label_2
_geom_angle_atom_site_label_3
_geom_angle
_geom_angle_publ_flag
C(2) N(1) C(7) 119.87(9) yes
O(2) C(1) O(1) 124.28(10) yes
O(2) C(1) C(2) 119.09(9) yes
O(1) C(1) C(2) 116.61(9) yes
N(1) C(2) C(1) 112.10(9) yes
N(1) C(2) C(3) 110.52(9) yes
C(1) C(2) C(3) 111.92(9) yes
C(2) C(3) C(4) 110.92(9) yes
C(2) C(3) C(6) 112.93(10) yes
C(4) C(3) C(6) 111.31(10) yes
C(3) C(4) C(5) 112.78(12) yes
O(3) C(7) N(1) 121.07(10) yes
O(3) C(7) C(8) 121.92(10) yes
N(1) C(7) C(8) 117.01(9) yes
C(2) N(1) H(12) 122.1(10) no
C(7) N(1) H(12) 117.7(10) no
H(17) N(2) H(16) 108.9(14) no
H(17) N(2) H(18) 111.2(13) no
H(17) N(2) H(19) 106.9(14) no
H(16) N(2) H(18) 110.1(14) no
H(16) N(2) H(19) 109.3(14) no
H(18) N(2) H(19) 110.4(14) no
N(1) C(2) H(2) 107.1(8) no
C(1) C(2) H(2) 106.4(8) no
C(3) C(2) H(2) 108.6(7) no
C(2) C(3) H(3) 109.4(8) no
C(4) C(3) H(3) 105.4(8) no
C(6) C(3) H(3) 106.5(9) no
C(3) C(4) H(4) 108.9(9) no
C(3) C(4) H(5) 109.4(10) no
C(5) C(4) H(4) 109.8(9) no
C(5) C(4) H(5) 109.7(10) no
H(4) C(4) H(5) 106.0(13) no
C(4) C(5) H(6) 110.3(9) no
C(4) C(5) H(7) 111.8(10) no
C(4) C(5) H(8) 110.1(11) no
H(6) C(5) H(7) 108.7(14) no
H(6) C(5) H(8) 107.3(15) no
H(7) C(5) H(8) 108.5(15) no
C(3) C(6) H(9) 109.9(10) no
C(3) C(6) H(10) 110.8(11) no
C(3) C(6) H(11) 111.1(11) no
H(9) C(6) H(10) 106.3(14) no
H(9) C(6) H(11) 110.3(14) no
H(10) C(6) H(11) 108.2(14) no
C(7) C(8) H(13) 112.2(10) no
C(7) C(8) H(14) 108.5(11) no
C(7) C(8) H(15) 108.3(11) no
H(13) C(8) H(14) 110.4(15) no
H(13) C(8) H(15) 112.1(15) no
H(14) C(8) H(15) 105.0(16) no

loop_
_geom_bond_atom_site_label_1
_geom_bond_atom_site_label_2
_geom_bond_distance
_geom_bond_publ_flag
O(2) C(1) 1.2634(13) yes
O(1) C(1) 1.2587(14) yes
O(3) C(7) 1.2446(14) yes
N(1) C(2) 1.4625(14) yes
N(1) C(7) 1.3403(14) yes
C(1) C(2) 1.5400(15) yes
C(2) C(3) 1.5419(15) yes
C(3) C(4) 1.5415(18) yes
C(3) C(6) 1.5310(19) yes
C(4) C(5) 1.5259(19) yes
C(7) C(8) 1.5082(16) yes
N(1) H(12) 0.878(16) no
N(2) H(17) 0.920(16) no
N(2) H(16) 0.893(17) no
N(2) H(18) 0.947(15) no
N(2) H(19) 0.914(18) no
C(2) H(2) 0.993(14) no
C(3) H(3) 1.061(16) no
C(4) H(4) 1.017(17) no
C(4) H(5) 0.996(17) no
C(5) H(6) 1.000(17) no
C(5) H(7) 1.063(19) no
C(5) H(8) 1.01(2) no
C(6) H(9) 1.005(17) no
C(6) H(10) 1.014(18) no
C(6) H(11) 1.004(17) no
C(8) H(13) 0.953(16) no
C(8) H(14) 0.94(2) no
C(8) H(15) 0.98(2) no

loop_
_geom_contact_atom_site_label_1
_geom_contact_atom_site_label_2
_geom_contact_distance
_geom_contact_site_symmetry_2
_geom_contact_publ_flag
O(2) O(3) 3.4153(18) . no
O(2) N(1) 2.7880(14) . no
O(2) C(3) 3.315(2) . no
O(2) C(6) 3.2494(18) . no
O(2) C(7) 3.2711(17) . no
O(1) N(1) 3.5833(17) . no
O(1) C(3) 3.1787(17) . no
O(1) C(4) 3.1489(18) . no
O(3) C(1) 3.0506(17) . no
O(3) C(2) 2.7186(15) . no
N(1) C(6) 3.094(2) . no
C(1) C(4) 3.1349(19) . no
C(1) C(6) 3.0198(18) . no
C(1) C(7) 3.0930(17) . no
C(5) C(6) 3.165(3) . no
O(2) N(2) 3.4813(18) . no
O(2) N(2) 2.7956(16) 1_565 no
O(2) N(2) 2.8112(16) 2_655 no
O(2) C(8) 3.4069(17) 2_745 no
O(1) N(1) 2.9399(15) 1_545 no
O(1) N(2) 2.7895(15) . no
O(1) C(6) 3.4434(18) 1_545 no
O(1) C(8) 3.4829(19) 1_545 no
O(3) N(2) 2.8130(15) 2_755 no
O(3) C(8) 3.455(2) 1_545 no
N(1) O(1) 2.9399(15) 1_565 no
N(1) N(2) 3.4420(18) 1_565 no
N(2) O(2) 2.7956(16) 1_545 no
N(2) O(2) 3.4813(18) . no
N(2) O(2) 2.8112(16) 2_645 no
N(2) O(1) 2.7895(15) . no
N(2) O(3) 2.8130(15) 2_745 no
N(2) N(1) 3.4420(18) 1_545 no
N(2) C(1) 3.4820(17) . no
C(1) N(2) 3.4820(17) . no
C(6) O(1) 3.4434(18) 1_565 no
C(8) O(2) 3.4069(17) 2_755 no
C(8) O(1) 3.4829(19) 1_565 no
C(8) O(3) 3.455(2) 1_565 no
O(2) H(2) 3.132(14) . no
O(2) H(9) 2.842(15) . no
O(2) H(11) 3.204(17) . no
O(2) H(12) 3.140(16) . no
O(1) H(2) 2.471(13) . no
O(1) H(4) 2.724(15) . no
O(1) H(5) 3.038(16) . no
O(1) H(9) 3.391(16) . no
O(3) H(2) 2.515(12) . no
O(3) H(12) 3.017(15) . no
O(3) H(13) 3.185(17) . no
O(3) H(14) 2.634(18) . no
O(3) H(15) 2.649(18) . no
N(1) H(3) 2.618(15) . no
N(1) H(9) 3.557(16) . no
N(1) H(11) 2.783(17) . no
N(1) H(13) 2.497(16) . no
N(1) H(14) 3.037(19) . no
N(1) H(15) 3.058(18) . no
C(1) H(3) 3.462(15) . no
C(1) H(4) 2.934(15) . no
C(1) H(5) 3.236(16) . no
C(1) H(9) 2.747(16) . no
C(1) H(11) 3.262(18) . no
C(1) H(12) 3.062(16) . no
C(2) H(4) 2.868(16) . no
C(2) H(5) 2.592(16) . no
C(2) H(9) 2.831(16) . no
C(2) H(10) 3.436(18) . no
C(2) H(11) 2.752(18) . no
C(3) H(6) 2.777(16) . no
C(3) H(7) 3.484(18) . no
C(3) H(8) 2.748(19) . no
C(3) H(12) 2.597(15) . no
C(4) H(2) 2.630(13) . no
C(4) H(9) 2.726(17) . no
C(4) H(10) 2.755(19) . no
C(4) H(11) 3.413(18) . no
C(5) H(3) 2.596(15) . no
C(5) H(9) 3.510(17) . no
C(5) H(10) 2.859(19) . no
C(6) H(2) 3.397(13) . no
C(6) H(4) 2.662(16) . no
C(6) H(5) 3.378(17) . no
C(6) H(6) 2.868(16) . no
C(6) H(8) 3.52(2) . no
C(6) H(12) 2.873(15) . no
C(7) H(2) 2.570(13) . no
C(8) H(12) 2.501(15) . no
H(2) H(3) 2.469(19) . no
H(2) H(4) 3.07(2) . no
H(2) H(5) 2.30(2) . no
H(2) H(12) 2.73(2) . no
H(3) H(4) 2.92(3) . no
H(3) H(5) 2.49(3) . no
H(3) H(6) 2.86(3) . no
H(3) H(7) 3.59(3) . no
H(3) H(8) 2.38(3) . no
H(3) H(9) 2.93(3) . no
H(3) H(10) 2.37(3) . no
H(3) H(11) 2.44(3) . no
H(3) H(12) 2.58(2) . no
H(4) H(6) 2.41(3) . no
H(4) H(7) 2.47(3) . no
H(4) H(8) 2.92(3) . no
H(4) H(9) 2.46(3) . no
H(4) H(10) 2.93(3) . no
H(5) H(6) 2.90(3) . no
H(5) H(7) 2.43(3) . no
H(5) H(8) 2.43(3) . no
H(5) H(9) 3.57(3) . no
H(6) H(9) 3.18(3) . no
H(6) H(10) 2.29(3) . no
H(8) H(10) 3.19(3) . no
H(9) H(12) 3.47(3) . no
H(11) H(12) 2.32(3) . no
H(12) H(13) 2.23(3) . no
H(12) H(14) 3.14(3) . no
H(12) H(15) 3.20(3) . no
O(2) H(14) 2.644(19) 2_745 no
O(2) H(15) 3.291(18) 2_745 no
O(2) H(17) 1.893(16) 1_565 no
O(2) H(17) 3.262(16) 2_655 no
O(2) H(16) 2.766(17) . no
O(2) H(16) 3.146(17) 1_565 no
O(2) H(16) 3.160(17) 2_655 no
O(2) H(18) 3.375(15) 1_565 no
O(2) H(18) 3.262(17) 2_655 no
O(2) H(19) 3.102(16) 1_565 no
O(2) H(19) 1.903(18) 2_655 no
O(1) H(11) 2.469(17) 1_545 no
O(1) H(12) 2.101(16) 1_545 no
O(1) H(13) 2.716(16) 1_545 no
O(1) H(17) 3.102(16) . no
O(1) H(16) 1.909(17) . no
O(1) H(18) 3.265(16) . no
O(1) H(19) 3.278(17) . no
O(1) H(19) 3.203(17) 2_655 no
O(3) H(7) 3.142(19) 3_755 no
O(3) H(9) 3.159(17) 1_655 no
O(3) H(13) 2.715(17) 1_545 no
O(3) H(14) 3.00(2) 2_745 no
O(3) H(15) 3.552(18) 1_545 no
O(3) H(17) 3.240(15) 2_755 no
O(3) H(16) 3.238(15) 2_755 no
O(3) H(18) 1.867(15) 2_755 no
O(3) H(19) 3.260(17) 2_755 no
N(1) H(8) 3.11(2) 3_765 no
N(1) H(17) 2.948(16) 1_565 no
N(1) H(16) 3.140(17) 1_565 no
N(2) H(9) 3.484(17) 2_645 no
N(2) H(11) 3.505(17) 1_545 no
N(2) H(12) 3.178(15) 1_545 no
N(2) H(13) 3.532(17) 1_545 no
N(2) H(14) 3.54(2) 1_545 no
N(2) H(14) 3.474(18) 2_735 no
N(2) H(14) 3.550(18) 2_745 no
N(2) H(15) 3.558(18) 2_735 no
N(2) H(17) 3.430(16) 2_655 no
N(2) H(19) 3.416(16) 2_645 no
N(2) H(19) 3.482(16) 2_655 no
C(1) H(11) 3.598(18) 1_545 no
C(1) H(12) 3.226(16) 1_545 no
C(1) H(13) 3.130(16) 1_545 no
C(1) H(14) 3.236(19) 2_745 no
C(1) H(17) 2.962(16) 1_565 no
C(1) H(16) 2.618(17) . no
C(1) H(19) 2.783(18) 2_655 no
C(2) H(5) 3.575(17) 3_755 no
C(2) H(7) 3.53(2) 3_755 no
C(2) H(13) 3.577(16) 1_545 no
C(2) H(17) 3.452(16) 1_565 no
C(3) H(5) 3.468(18) 3_755 no
C(4) H(2) 3.393(13) 3_755 no
C(4) H(5) 3.055(18) 3_755 no
C(4) H(6) 3.312(17) 3_655 no
C(4) H(7) 3.48(2) 3_655 no
C(5) H(2) 2.975(14) 3_755 no
C(5) H(4) 3.154(16) 3_655 no
C(5) H(5) 3.485(18) 3_755 no
C(5) H(6) 3.202(18) 3_655 no
C(5) H(7) 3.40(2) 3_655 no
C(5) H(10) 3.350(18) 3_665 no
C(5) H(13) 3.511(16) 3_765 no
C(5) H(15) 3.547(18) 3_765 no
C(6) H(4) 3.406(16) 1_565 no
C(6) H(6) 3.341(17) 3_665 no
C(6) H(7) 3.571(19) 3_655 no
C(6) H(15) 3.265(19) 1_455 no
C(7) H(8) 3.32(2) 3_765 no
C(7) H(9) 3.571(17) 1_655 no
C(7) H(14) 3.40(2) 2_745 no
C(7) H(17) 3.221(16) 1_565 no
C(7) H(16) 3.543(17) 1_565 no
C(7) H(18) 2.806(15) 2_755 no
C(8) H(8) 3.150(19) 3_765 no
C(8) H(17) 3.298(15) 2_765 no
C(8) H(16) 3.509(16) 1_565 no
C(8) H(18) 3.539(17) 1_565 no
C(8) H(18) 3.206(15) 2_755 no
C(8) H(18) 3.453(15) 2_765 no
H(2) C(4) 3.393(13) 3_755 no
H(2) C(5) 2.975(14) 3_755 no
H(2) H(5) 2.83(2) 3_755 no
H(2) H(7) 2.59(3) 3_755 no
H(2) H(8) 2.70(3) 3_755 no
H(2) H(12) 3.40(2) 1_545 no
H(2) H(13) 3.04(2) 1_545 no
H(3) H(3) 2.72(3) 3_765 no
H(3) H(5) 3.37(3) 1_565 no
H(3) H(5) 3.19(3) 3_755 no
H(3) H(8) 3.56(3) 3_765 no
H(4) C(5) 3.154(16) 3_655 no
H(4) C(6) 3.406(16) 1_545 no
H(4) H(6) 2.59(3) 3_655 no
H(4) H(7) 2.80(3) 3_655 no
H(4) H(10) 3.12(3) 1_545 no
H(4) H(11) 2.81(3) 1_545 no
H(5) C(2) 3.575(17) 3_755 no
H(5) C(3) 3.468(18) 3_755 no
H(5) C(4) 3.055(18) 3_755 no
H(5) C(5) 3.485(18) 3_755 no
H(5) H(2) 2.83(2) 3_755 no
H(5) H(3) 3.37(3) 1_545 no
H(5) H(3) 3.19(3) 3_755 no
H(5) H(5) 2.28(3) 3_755 no
H(5) H(8) 3.11(3) 3_755 no
H(5) H(11) 3.46(3) 1_545 no
H(5) H(12) 3.52(3) 1_545 no
H(6) C(4) 3.312(17) 3_655 no
H(6) C(5) 3.202(18) 3_655 no
H(6) C(6) 3.341(17) 3_665 no
H(6) H(4) 2.59(3) 3_655 no
H(6) H(6) 3.07(3) 3_655 no
H(6) H(7) 2.83(3) 3_655 no
H(6) H(10) 2.47(3) 3_665 no
H(6) H(11) 3.36(3) 3_665 no
H(6) H(15) 3.49(3) 3_765 no
H(7) O(3) 3.142(19) 3_755 no
H(7) C(2) 3.53(2) 3_755 no
H(7) C(4) 3.48(2) 3_655 no
H(7) C(5) 3.40(2) 3_655 no
H(7) C(6) 3.571(19) 3_655 no
H(7) H(2) 2.59(3) 3_755 no
H(7) H(4) 2.80(3) 3_655 no
H(7) H(6) 2.83(3) 3_655 no
H(7) H(7) 3.50(3) 3_655 no
H(7) H(9) 3.03(3) 3_655 no
H(7) H(10) 3.25(3) 3_655 no
H(7) H(13) 3.35(3) 3_765 no
H(7) H(15) 3.49(3) 3_765 no
H(8) N(1) 3.11(2) 3_765 no
H(8) C(7) 3.32(2) 3_765 no
H(8) C(8) 3.150(19) 3_765 no
H(8) H(2) 2.70(3) 3_755 no
H(8) H(3) 3.56(3) 3_765 no
H(8) H(5) 3.11(3) 3_755 no
H(8) H(10) 3.40(3) 3_665 no
H(8) H(12) 2.84(3) 3_765 no
H(8) H(13) 2.80(3) 3_765 no
H(8) H(15) 3.03(3) 3_765 no
H(9) O(3) 3.159(17) 1_455 no
H(9) N(2) 3.484(17) 2_655 no
H(9) C(7) 3.571(17) 1_455 no
H(9) H(7) 3.03(3) 3_655 no
H(9) H(15) 2.96(3) 1_455 no
H(9) H(18) 3.09(3) 2_655 no
H(9) H(19) 3.02(3) 2_655 no
H(10) C(5) 3.350(18) 3_665 no
H(10) H(4) 3.12(3) 1_565 no
H(10) H(6) 2.47(3) 3_665 no
H(10) H(7) 3.25(3) 3_655 no
H(10) H(8) 3.40(3) 3_665 no
H(10) H(10) 3.02(3) 3_665 no
H(10) H(15) 3.28(3) 1_455 no
H(11) O(1) 2.469(17) 1_565 no
H(11) N(2) 3.505(17) 1_565 no
H(11) C(1) 3.598(18) 1_565 no
H(11) H(4) 2.81(3) 1_565 no
H(11) H(5) 3.46(3) 1_565 no
H(11) H(6) 3.36(3) 3_665 no
H(11) H(15) 2.96(3) 1_455 no
H(11) H(17) 3.26(3) 1_565 no
H(11) H(16) 3.00(3) 1_565 no
H(12) O(1) 2.101(16) 1_565 no
H(12) N(2) 3.178(15) 1_565 no
H(12) C(1) 3.226(16) 1_565 no
H(12) H(2) 3.40(2) 1_565 no
H(12) H(5) 3.52(3) 1_565 no
H(12) H(8) 2.84(3) 3_765 no
H(12) H(17) 2.89(3) 1_565 no
H(12) H(16) 2.67(3) 1_565 no
H(13) O(1) 2.716(16) 1_565 no
H(13) O(3) 2.715(17) 1_565 no
H(13) N(2) 3.532(17) 1_565 no
H(13) C(1) 3.130(16) 1_565 no
H(13) C(2) 3.577(16) 1_565 no
H(13) C(5) 3.511(16) 3_765 no
H(13) H(2) 3.04(2) 1_565 no
H(13) H(7) 3.35(3) 3_765 no
H(13) H(8) 2.80(3) 3_765 no
H(13) H(14) 3.50(3) 2_755 no
H(13) H(17) 3.41(2) 2_765 no
H(13) H(16) 3.09(3) 1_565 no
H(13) H(18) 3.40(3) 1_565 no
H(13) H(18) 3.15(3) 2_765 no
H(14) O(2) 2.644(19) 2_755 no
H(14) O(3) 3.00(2) 2_755 no
H(14) N(2) 3.54(2) 1_565 no
H(14) N(2) 3.550(18) 2_755 no
H(14) N(2) 3.474(18) 2_765 no
H(14) C(1) 3.236(19) 2_755 no
H(14) C(7) 3.40(2) 2_755 no
H(14) H(13) 3.50(3) 2_745 no
H(14) H(17) 3.50(3) 1_565 no
H(14) H(17) 2.83(3) 2_765 no
H(14) H(16) 3.48(3) 1_565 no
H(14) H(16) 3.31(3) 2_755 no
H(14) H(18) 3.11(3) 1_565 no
H(14) H(18) 2.97(3) 2_755 no
H(14) H(18) 3.31(3) 2_765 no
H(15) O(2) 3.291(18) 2_755 no
H(15) O(3) 3.552(18) 1_565 no
H(15) N(2) 3.558(18) 2_765 no
H(15) C(5) 3.547(18) 3_765 no
H(15) C(6) 3.265(19) 1_655 no
H(15) H(6) 3.49(3) 3_765 no
H(15) H(7) 3.49(3) 3_765 no
H(15) H(8) 3.03(3) 3_765 no
H(15) H(9) 2.96(3) 1_655 no
H(15) H(10) 3.28(3) 1_655 no
H(15) H(11) 2.96(3) 1_655 no
H(15) H(17) 3.11(3) 2_765 no
H(15) H(18) 3.14(3) 2_755 no
H(15) H(18) 3.32(3) 2_765 no
H(17) O(2) 1.893(16) 1_545 no
H(17) O(2) 3.262(16) 2_645 no
H(17) O(1) 3.102(16) . no
H(17) O(3) 3.240(15) 2_745 no
H(17) N(1) 2.948(16) 1_545 no
H(17) N(2) 3.430(16) 2_645 no
H(17) C(1) 2.962(16) 1_545 no
H(17) C(2) 3.452(16) 1_545 no
H(17) C(7) 3.221(16) 1_545 no
H(17) C(8) 3.298(15) 2_735 no
H(17) H(11) 3.26(3) 1_545 no
H(17) H(12) 2.89(3) 1_545 no
H(17) H(13) 3.41(2) 2_735 no
H(17) H(14) 3.50(3) 1_545 no
H(17) H(14) 2.83(3) 2_735 no
H(17) H(15) 3.11(3) 2_735 no
H(17) H(16) 3.29(3) 2_645 no
H(17) H(19) 2.78(3) 2_645 no
H(16) O(2) 3.146(17) 1_545 no
H(16) O(2) 2.766(17) . no
H(16) O(2) 3.160(17) 2_645 no
H(16) O(1) 1.909(17) . no
H(16) O(3) 3.238(15) 2_745 no
H(16) N(1) 3.140(17) 1_545 no
H(16) C(1) 2.618(17) . no
H(16) C(7) 3.543(17) 1_545 no
H(16) C(8) 3.509(16) 1_545 no
H(16) H(11) 3.00(3) 1_545 no
H(16) H(12) 2.67(3) 1_545 no
H(16) H(13) 3.09(3) 1_545 no
H(16) H(14) 3.48(3) 1_545 no
H(16) H(14) 3.31(3) 2_745 no
H(16) H(17) 3.29(3) 2_655 no
H(16) H(19) 3.02(3) 2_655 no
H(18) O(2) 3.375(15) 1_545 no
H(18) O(2) 3.262(17) 2_645 no
H(18) O(1) 3.265(16) . no
H(18) O(3) 1.867(15) 2_745 no
H(18) C(7) 2.806(15) 2_745 no
H(18) C(8) 3.539(17) 1_545 no
H(18) C(8) 3.453(15) 2_735 no
H(18) C(8) 3.206(15) 2_745 no
H(18) H(9) 3.09(3) 2_645 no
H(18) H(13) 3.40(3) 1_545 no
H(18) H(13) 3.15(3) 2_735 no
H(18) H(14) 3.11(3) 1_545 no
H(18) H(14) 3.31(3) 2_735 no
H(18) H(14) 2.97(3) 2_745 no
H(18) H(15) 3.32(3) 2_735 no
H(18) H(15) 3.14(3) 2_745 no
H(19) O(2) 3.102(16) 1_545 no
H(19) O(2) 1.903(18) 2_645 no
H(19) O(1) 3.278(17) . no
H(19) O(1) 3.203(17) 2_645 no
H(19) O(3) 3.260(17) 2_745 no
H(19) N(2) 3.482(16) 2_645 no
H(19) N(2) 3.416(16) 2_655 no
H(19) C(1) 2.783(18) 2_645 no
H(19) H(9) 3.02(3) 2_645 no
H(19) H(17) 2.78(3) 2_655 no
H(19) H(16) 3.02(3) 2_645 no
H(19) H(19) 3.18(3) 2_645 no
H(19) H(19) 3.18(3) 2_655 no

loop_
_geom_hbond_atom_site_label_D
_geom_hbond_atom_site_label_H
_geom_hbond_atom_site_label_A
_geom_hbond_site_symmetry_A
_geom_hbond_distance_DH
_geom_hbond_distance_HA
_geom_hbond_distance_DA
_geom_hbond_angle_DHA
_geom_hbond_publ_flag
N(1) H(12) O(1) 1_565 0.878(17) 2.101(16) 2.9399(15) 159.7(14) no
N(2) H(17) O(2) 1_545 0.918(17) 1.893(16) 2.7956(16) 166.2(13) no
N(2) H(16) O(1) . 0.895(17) 1.909(17) 2.7895(15) 168.3(16) no
N(2) H(18) O(3) 2_745 0.949(16) 1.867(15) 2.8130(15) 177.5(14) no
N(2) H(19) O(2) 2_645 0.91(2) 1.903(18) 2.8112(16) 172.2(15) no

loop_
_geom_torsion_atom_site_label_1
_geom_torsion_atom_site_label_2
_geom_torsion_atom_site_label_3
_geom_torsion_atom_site_label_4
_geom_torsion
_geom_torsion_publ_flag
C(2) N(1) C(7) O(3) 0.46(15) no
C(2) N(1) C(7) C(8) -179.92(8) no
C(7) N(1) C(2) C(1) 69.53(12) no
C(7) N(1) C(2) C(3) -164.87(9) no
O(2) C(1) C(2) N(1) 29.85(12) no
O(2) C(1) C(2) C(3) -94.99(10) no
O(1) C(1) C(2) N(1) -152.07(8) no
O(1) C(1) C(2) C(3) 83.09(10) no
N(1) C(2) C(3) C(4) 164.20(8) no
N(1) C(2) C(3) C(6) -70.05(11) no
C(1) C(2) C(3) C(4) -70.09(11) no
C(1) C(2) C(3) C(6) 55.66(11) no
C(2) C(3) C(4) C(5) -161.12(9) no
C(6) C(3) C(4) C(5) 72.23(12) no
